data_2004034
loop_
_publ_author_name
'Velavan, R.'
'Sivakumar, K.'
'Pathak, U. S.'
'Jain, K. S.'
'Singh, S.'
'Fun, H.-K.'

_publ_section_title
4-Phenyl-6,7,8,9-tetrahydro-[1]benzothieno[3,2-<i>e</i>][1,2,4]triazolo[4,3-<i>a</i>]pyrimidin-5(4<i>H</i>)-one
_journal_issue 10
_journal_name_full 'Acta Crystallographica Section C'
_journal_page_first 2092
_journal_page_last 2094
_journal_paper_doi 10.1107/S0108270195005129
_journal_volume 51
_journal_year 1995
_chemical_formula_sum 'C17 H14 N4 O S'
_chemical_formula_weight 322.38
_chemical_name_systematic
;
4-phenyl-6,7,8,9-tetrahydro-[1,2,4]triazolo-[4,3-a]thieno[3,2-e]pyrimidin-
5(4H)-one.
;
_space_group_IT_number 61
_symmetry_cell_setting orthorhombic
_symmetry_space_group_name_Hall '-P 2ac 2ab'
_symmetry_space_group_name_H-M 'P b c a'
_audit_creation_method SHELXL
_cell_angle_alpha 90.00
_cell_angle_beta 90.00
_cell_angle_gamma 90.00
_cell_formula_units_Z 8
_cell_length_a 10.668(1)
_cell_length_b 14.687(2)
_cell_length_c 18.820(2)
_cell_measurement_reflns_used 25
_cell_measurement_temperature 293(2)
_cell_measurement_theta_max 25
_cell_measurement_theta_min 8
_cell_volume 2948.7(6)
_computing_cell_refinement XSCANS
_computing_data_collection 'XSCANS (Siemens, 1994)'
_computing_data_reduction XSCANS
_computing_molecular_graphics 'SHELXTL/PC (Sheldrick, 1990b)'
_computing_publication_material SHELXL93
_computing_structure_refinement 'SHELXL93 (Sheldrick, 1993)'
_computing_structure_solution 'SHELXS86 (Sheldrick, 1990a)'
_diffrn_ambient_temperature 293(2)
_diffrn_measurement_device 'Siemens P4'
_diffrn_measurement_method \q/2\q
_diffrn_radiation_monochromator graphite
_diffrn_radiation_source 'fine-focus sealed tube'
_diffrn_radiation_type MoK\a
_diffrn_radiation_wavelength 0.71073
_diffrn_reflns_av_R_equivalents 0.0193
_diffrn_reflns_av_sigmaI/netI 0.0330
_diffrn_reflns_limit_h_max 12
_diffrn_reflns_limit_h_min -1
_diffrn_reflns_limit_k_max 17
_diffrn_reflns_limit_k_min -1
_diffrn_reflns_limit_l_max 22
_diffrn_reflns_limit_l_min -1
_diffrn_reflns_number 3270
_diffrn_reflns_theta_max 24.99
_diffrn_reflns_theta_min 2.16
_diffrn_standards_decay_% <4
_diffrn_standards_interval_count 100
_diffrn_standards_number 3
_exptl_absorpt_coefficient_mu 0.230
_exptl_absorpt_correction_type none
_exptl_crystal_colour transparent
_exptl_crystal_density_diffrn 1.452
_exptl_crystal_description 'rectangular slabs'
_exptl_crystal_F_000 1344
_exptl_crystal_size_max 0.66
_exptl_crystal_size_mid 0.52
_exptl_crystal_size_min 0.26
_refine_diff_density_max 0.22
_refine_diff_density_min -0.22
_refine_ls_extinction_method none
_refine_ls_goodness_of_fit_all 1.037
_refine_ls_goodness_of_fit_obs 1.112
_refine_ls_hydrogen_treatment refall
_refine_ls_matrix_type full
_refine_ls_number_parameters 271
_refine_ls_number_reflns 2560
_refine_ls_number_restraints 0
_refine_ls_restrained_S_all 1.037
_refine_ls_restrained_S_obs 1.112
_refine_ls_R_factor_all 0.0459
_refine_ls_R_factor_obs 0.0341
_refine_ls_shift/esd_max 0.000
_refine_ls_shift/esd_mean 0.000
_refine_ls_structure_factor_coef Fsqd
_refine_ls_weighting_scheme
;
calc w = 1/[\s^2^(F~o~^2^) + (0.0582P)^2^ + 0.1938P]
where P = (F~o~^2^ + 2F~c~^2^)/3
;
_refine_ls_wR_factor_all 0.0996
_refine_ls_wR_factor_obs 0.0938
_reflns_number_observed 2034
_reflns_number_total 2560
_reflns_observed_criterion >2sigma(I)
_cod_data_source_file mu1178.cif
_cod_data_source_block lmxc1
_cod_depositor_comments
;
The following automatic conversions were performed:

'_geom_bond_publ_flag' value 'Yes' changed to 'yes' according to
/home/saulius/struct/CIF-dictionaries/cif_core.dic dictionary named
'cif_core.dic' version 2.4.1 from 2010-06-29 (30
times).

'_geom_angle_publ_flag' value 'Yes' changed to 'yes'
according to /home/saulius/struct/CIF-dictionaries/cif_core.dic
dictionary named 'cif_core.dic' version 2.4.1 from 2010-06-29 (44
times).

'_geom_torsion_publ_flag' value 'Yes' changed to 'yes'
according to /home/saulius/struct/CIF-dictionaries/cif_core.dic
dictionary named 'cif_core.dic' version 2.4.1 from 2010-06-29 (11
times).

Automatic conversion script
Id: cif_fix_values 1715 2011-07-08 13:25:40Z adriana 
;
_cod_original_formula_sum 'C17 H14 N4 O1 S1'
_cod_database_code 2004034

loop_
_symmetry_equiv_pos_as_xyz
'x, y, z'
'-x+1/2, -y, z+1/2'
'-x, y+1/2, -z+1/2'
'x+1/2, -y+1/2, -z'
'-x, -y, -z'
'x-1/2, y, -z-1/2'
'x, -y-1/2, z-1/2'
'-x-1/2, y-1/2, z'

loop_
_atom_site_aniso_label
_atom_site_aniso_U_11
_atom_site_aniso_U_22
_atom_site_aniso_U_33
_atom_site_aniso_U_12
_atom_site_aniso_U_13
_atom_site_aniso_U_23
S 0.0464(3) 0.0306(2) 0.0441(3) -0.0037(2) 0.0039(2) -0.0026(2)
C1 0.0442(10) 0.0357(9) 0.0352(9) 0.0036(8) 0.0010(8) -0.0019(7)
C2 0.0615(14) 0.0394(11) 0.0475(11) 0.0037(10) 0.0067(11) -0.0089(10)
C3 0.059(2) 0.049(2) 0.051(2) 0.0129(13) 0.008(2) -0.0085(14)
C3' 0.059(2) 0.049(2) 0.051(2) 0.0129(13) 0.008(2) -0.0085(14)
C4 0.054(2) 0.056(2) 0.042(2) 0.0041(14) 0.0106(15) -0.0060(12)
C4' 0.054(2) 0.056(2) 0.042(2) 0.0041(14) 0.0106(15) -0.0060(12)
C5 0.0470(12) 0.0479(11) 0.0412(10) -0.0028(10) 0.0104(9) -0.0044(9)
C6 0.0407(10) 0.0356(9) 0.0312(9) 0.0025(8) 0.0010(7) 0.0001(7)
C7 0.0373(9) 0.0313(9) 0.0313(8) 0.0008(7) 0.0011(7) 0.0009(7)
C8 0.0404(10) 0.0337(9) 0.0356(9) 0.0012(8) 0.0035(8) -0.0001(8)
N9 0.0411(8) 0.0312(7) 0.0358(7) -0.0028(6) 0.0049(6) -0.0035(6)
C10 0.0376(10) 0.0332(9) 0.0327(8) 0.0028(7) -0.0003(7) 0.0018(7)
N11 0.0445(9) 0.0457(9) 0.0373(8) -0.0008(7) 0.0080(7) -0.0021(7)
N12 0.0462(9) 0.0492(9) 0.0443(9) -0.0021(8) 0.0105(7) 0.0013(8)
C13 0.0394(10) 0.0403(11) 0.0436(10) -0.0047(9) 0.0041(8) 0.0037(8)
N14 0.0359(8) 0.0318(7) 0.0341(7) 0.0005(6) 0.0034(6) 0.0014(6)
C15 0.0379(9) 0.0299(9) 0.0322(8) 0.0024(7) -0.0013(8) 0.0013(7)
C16 0.0417(10) 0.0317(9) 0.0340(9) -0.0017(8) 0.0076(8) -0.0039(7)
C17 0.0498(12) 0.0419(11) 0.0411(10) -0.0004(9) 0.0016(9) -0.0020(8)
C18 0.0607(14) 0.0627(14) 0.0425(11) -0.0171(12) 0.0037(11) -0.0105(10)
C19 0.071(2) 0.0454(12) 0.0581(13) -0.0158(11) 0.0247(12) -0.0201(11)
C20 0.065(2) 0.0353(11) 0.080(2) 0.0069(11) 0.0212(14) -0.0064(11)
C21 0.0470(12) 0.0401(11) 0.0598(12) 0.0052(9) 0.0033(11) -0.0025(10)
O22 0.0619(9) 0.0400(8) 0.0563(8) -0.0158(7) 0.0228(7) -0.0084(6)

loop_
_atom_site_label
_atom_site_occupancy
_atom_site_fract_x
_atom_site_fract_y
_atom_site_fract_z
_atom_site_U_iso_or_equiv
_atom_site_thermal_displace_type
_atom_site_calc_flag
_atom_site_refinement_flags
_atom_site_type_symbol
S 1 0.09195(4) 0.84896(3) 0.01955(2) 0.0403(2) Uani d . S
C1 1 0.2124(2) 0.86993(12) -0.04086(9) 0.0384(4) Uani d . C
C2 1 0.2512(2) 0.79996(14) -0.09487(12) 0.0495(5) Uani d . C
C3 0.850(6) 0.3777(3) 0.8243(2) -0.1258(2) 0.0529(8) Uani d P C
C3' 0.150(6) 0.3400(19) 0.8467(13) -0.1498(10) 0.0529(8) Uani d P C
C4 0.850(6) 0.3862(3) 0.9243(2) -0.1444(2) 0.0508(8) Uani d P C
C4' 0.150(6) 0.4378(17) 0.9049(12) -0.1142(9) 0.0508(8) Uani d P C
C5 1 0.3697(2) 0.98631(15) -0.07948(11) 0.0454(5) Uani d . C
C6 1 0.2643(2) 0.95364(12) -0.03269(9) 0.0359(4) Uani d . C
C7 1 0.2056(2) 1.00408(12) 0.02394(8) 0.0333(4) Uani d . C
C8 1 0.2411(2) 1.09378(12) 0.05058(9) 0.0366(4) Uani d . C
N9 1 0.17003(14) 1.12454(10) 0.10892(7) 0.0360(3) Uani d . N
C10 1 0.0741(2) 1.07456(12) 0.13839(9) 0.0345(4) Uani d . C
N11 1 0.00326(14) 1.09584(11) 0.19227(8) 0.0425(4) Uani d . N
N12 1 -0.07673(15) 1.02130(11) 0.20233(8) 0.0466(4) Uani d . N
C13 1 -0.0502(2) 0.96061(13) 0.15462(10) 0.0411(4) Uani d . C
N14 1 0.04470(13) 0.99058(9) 0.11158(7) 0.0339(3) Uani d . N
C15 1 0.1117(2) 0.95512(11) 0.05486(9) 0.0333(4) Uani d . C
C16 1 0.2016(2) 1.21037(12) 0.14291(9) 0.0358(4) Uani d . C
C17 1 0.2991(2) 1.21260(14) 0.19048(10) 0.0442(5) Uani d . C
C18 1 0.3274(2) 1.2942(2) 0.22400(11) 0.0553(6) Uani d . C
C19 1 0.2571(2) 1.3707(2) 0.21073(12) 0.0580(6) Uani d . C
C20 1 0.1597(2) 1.36710(14) 0.16364(14) 0.0600(6) Uani d . C
C21 1 0.1308(2) 1.28684(14) 0.12834(12) 0.0490(5) Uani d . C
O22 1 0.32536(14) 1.14048(9) 0.02664(7) 0.0527(4) Uani d . O
H2A 1 0.2572(20) 0.7407(18) -0.0711(12) 0.063(6) Uiso d . H
H2B 1 0.1880(24) 0.7939(19) -0.1318(14) 0.079(8) Uiso d . H
H3A 0.850(6) 0.3922(21) 0.7876(16) -0.1681(13) 0.045(6) Uiso d P H
H3B 0.850(6) 0.4403(26) 0.8139(18) -0.0867(15) 0.064(8) Uiso d P H
H4A 0.850(6) 0.4690(25) 0.9384(16) -0.1642(14) 0.053(7) Uiso d P H
H4B 0.850(6) 0.3172(29) 0.9376(21) -0.1773(16) 0.075(9) Uiso d P H
H5A 1 0.4419(21) 0.9887(15) -0.0518(13) 0.061(7) Uiso d . H
H5B 1 0.3511(23) 1.0501(18) -0.0983(13) 0.073(7) Uiso d . H
H13 1 -0.0885(18) 0.9046(15) 0.1483(10) 0.047(6) Uiso d . H
H17 1 0.3456(20) 1.1596(15) 0.2002(11) 0.054(6) Uiso d . H
H18 1 0.3927(23) 1.2975(18) 0.2559(13) 0.068(7) Uiso d . H
H19 1 0.2782(23) 1.4237(17) 0.2362(13) 0.070(7) Uiso d . H
H20 1 0.1143(24) 1.4158(19) 0.1552(14) 0.078(8) Uiso d . H
H21 1 0.0664(20) 1.2848(14) 0.0928(11) 0.048(6) Uiso d . H

loop_
_atom_type_symbol
_atom_type_description
_atom_type_scat_source
_atom_type_scat_dispersion_real
_atom_type_scat_dispersion_imag
C C 'International Tables Vol C Tables 4.2.6.8 and 6.1.1.4' 0.0033 0.0016
H H 'International Tables Vol C Tables 4.2.6.8 and 6.1.1.4' 0.0000 0.0000
N N 'International Tables Vol C Tables 4.2.6.8 and 6.1.1.4' 0.0061 0.0033
O O 'International Tables Vol C Tables 4.2.6.8 and 6.1.1.4' 0.0106 0.0060
S S 'International Tables Vol C Tables 4.2.6.8 and 6.1.1.4' 0.1246 0.1234

loop_
_geom_angle_atom_site_label_1
_geom_angle_atom_site_label_2
_geom_angle_atom_site_label_3
_geom_angle
_geom_angle_publ_flag
C15 S C1 90.10(8) yes
C6 C1 C2 125.7(2) yes
C6 C1 S 112.76(13) yes
C2 C1 S 121.54(15) yes
C1 C2 C3 110.1(2) yes
C1 C2 C3' 108.3(7) yes
C4 C3 C2 111.8(3) yes
C4' C3' C2 112.1(14) yes
C3 C4 C5 112.7(2) yes
C3' C4' C5 107.6(14) yes
C6 C5 C4 111.2(2) yes
C6 C5 C4' 110.6(6) yes
C1 C6 C7 111.9(2) yes
C1 C6 C5 121.8(2) yes
C7 C6 C5 126.4(2) yes
C15 C7 C6 111.3(2) yes
C15 C7 C8 121.3(2) yes
C6 C7 C8 127.3(2) yes
O22 C8 N9 120.4(2) yes
O22 C8 C7 125.0(2) yes
N9 C8 C7 114.67(15) yes
C10 N9 C8 122.92(15) yes
C10 N9 C16 117.23(14) yes
C8 N9 C16 119.77(14) yes
N11 C10 N14 111.7(2) yes
N11 C10 N9 128.1(2) yes
N14 C10 N9 120.14(15) yes
C10 N11 N12 105.71(14) yes
C13 N12 N11 108.12(15) yes
N12 C13 N14 110.5(2) yes
C10 N14 C13 103.93(14) yes
C10 N14 C15 120.30(14) yes
C13 N14 C15 135.7(2) yes
C7 C15 N14 120.6(2) yes
C7 C15 S 113.94(13) yes
N14 C15 S 125.40(13) yes
C17 C16 C21 121.6(2) yes
C17 C16 N9 118.9(2) yes
C21 C16 N9 119.4(2) yes
C16 C17 C18 118.8(2) yes
C19 C18 C17 120.3(2) yes
C20 C19 C18 120.1(2) yes
C19 C20 C21 120.8(2) yes
C16 C21 C20 118.3(2) yes

loop_
_geom_bond_atom_site_label_1
_geom_bond_atom_site_label_2
_geom_bond_distance
_geom_bond_publ_flag
S C15 1.708(2) yes
S C1 1.743(2) yes
C1 C6 1.357(3) yes
C1 C2 1.504(3) yes
C2 C3 1.513(4) yes
C2 C3' 1.56(2) yes
C3 C4 1.512(5) yes
C3' C4' 1.51(3) yes
C4 C5 1.534(3) yes
C4' C5 1.54(2) yes
C5 C6 1.506(3) yes
C6 C7 1.441(2) yes
C7 C15 1.364(2) yes
C7 C8 1.460(2) yes
C8 O22 1.217(2) yes
C8 N9 1.409(2) yes
N9 C10 1.376(2) yes
N9 C16 1.453(2) yes
C10 N11 1.302(2) yes
C10 N14 1.369(2) yes
N11 N12 1.401(2) yes
N12 C13 1.296(2) yes
C13 N14 1.370(2) yes
N14 C15 1.386(2) yes
C16 C17 1.373(3) yes
C16 C21 1.381(3) yes
C17 C18 1.388(3) yes
C18 C19 1.373(4) yes
C19 C20 1.367(4) yes
C20 C21 1.388(3) yes

loop_
_geom_torsion_atom_site_label_1
_geom_torsion_atom_site_label_2
_geom_torsion_atom_site_label_3
_geom_torsion_atom_site_label_4
_geom_torsion
_geom_torsion_publ_flag
C1 C2 C3 C4 -44.7(3) yes
C2 C3 C4 C5 61.2(4) yes
C3 C4 C5 C6 -43.0(4) yes
C4 C5 C6 C1 13.0(3) yes
C5 C6 C1 C2 0.6(3) yes
C6 C1 C2 C3 15.3(3) yes
C1 C2 C3' C4' 45.6(17) yes
C2 C3' C4' C5 -67.5(19) yes
C3' C4' C5 C6 52.5(16) yes
C4' C5 C6 C1 -21.0(8) yes
C6 C1 C2 C3' -12.0(9) yes
